data_8100601
loop_
_publ_author_name
'Zheng, Yue-Qing'
'Kong, Zu-Ping'
'Lin, Jian-Li'

_publ_section_title
;
Crystal structure of tetraaqua(4,4'-bipyridine-N,N')nickel(II) fumarate 
tetrahydrate, Ni(H~2~O)~4~(C~10~H~8~N~2~)(C~4~H~2~O~4~) &#x00B7; 4H~2~O
;
_journal_issue 2
_journal_name_full 'Zeitschrift f\"ur Kristallographie - New Crystal Structures'
_journal_page_first 195
_journal_page_last 196
_journal_volume 217
_journal_year 2002
_chemical_formula_structural 'Ni(H2 O)4 (C10 H8 N2)(C4 H2 O4) . 4H2 O'
_chemical_formula_sum 'C14 H26 N2 Ni O12'
_chemical_formula_weight 473.08
_space_group_IT_number 15
_symmetry_cell_setting monoclinic
_symmetry_space_group_name_Hall '-C 2yc'
_symmetry_space_group_name_H-M 'C 1 2/c 1'
_cell_angle_alpha 90.00
_cell_angle_beta 126.652(7)
_cell_angle_gamma 90.00
_cell_formula_units_Z 4
_cell_length_a 16.952(2)
_cell_length_b 11.2850(10)
_cell_length_c 13.025(2)
_cell_measurement_temperature 293(2)
_cell_volume 1999.1(4)
_diffrn_ambient_temperature 293(2)
_exptl_crystal_density_diffrn 1.572
_cod_original_sg_symbol_H-M 'C 2/c'
_cod_database_code 8100601

loop_
_symmetry_equiv_pos_as_xyz
'x, y, z'
'-x, y, -z+1/2'
'x+1/2, y+1/2, z'
'-x+1/2, y+1/2, -z+1/2'
'-x, -y, -z'
'x, -y, z-1/2'
'-x+1/2, -y+1/2, -z'
'x+1/2, -y+1/2, z-1/2'

loop_
_atom_site_label
_atom_site_type_symbol
_atom_site_fract_x
_atom_site_fract_y
_atom_site_fract_z
_atom_site_U_iso_or_equiv
_atom_site_adp_type
_atom_site_occupancy
_atom_site_calc_flag
_atom_site_refinement_flags
_atom_site_disorder_assembly
_atom_site_disorder_group
Ni Ni 0.5000 0.72534(4) 0.7500 0.02264(16) Uani 1 d S . .
N1 N 0.5000 1.5399(3) 0.7500 0.0257(7) Uani 1 d S . .
C1 C 0.4771(2) 1.4780(3) 0.8162(3) 0.0316(7) Uani 1 d . . .
C2 C 0.4774(2) 1.3560(2) 0.8202(3) 0.0306(7) Uani 1 d . . .
C3 C 0.5000 1.2916(3) 0.7500 0.0232(8) Uani 1 d S . .
C4 C 0.5000 1.1599(3) 0.7500 0.0232(8) Uani 1 d S . .
C5 C 0.4650(2) 1.0950(3) 0.8059(3) 0.0324(7) Uani 1 d . . .
C6 C 0.4664(2) 0.9732(2) 0.8038(3) 0.0314(7) Uani 1 d . . .
N2 N 0.5000 0.9111(3) 0.7500 0.0237(7) Uani 1 d S . .
O1 O 0.67760(19) 1.29488(18) 1.1181(2) 0.0441(6) Uani 1 d . . .
O2 O 0.69958(18) 1.09931(19) 1.1370(2) 0.0405(5) Uani 1 d . . .
C7 C 0.7056(2) 1.2000(3) 1.1002(3) 0.0304(7) Uani 1 d . . .
C8 C 0.7472(2) 1.2032(3) 1.0266(3) 0.0325(7) Uani 1 d . . .
O3 O 0.57811(16) 0.7286(2) 0.9507(2) 0.0315(5) Uani 1 d . . .
O4 O 0.63145(16) 0.7285(2) 0.7783(3) 0.0309(5) Uani 1 d . . .
O5 O 0.7957(2) 0.9600(2) 0.8952(2) 0.0411(6) Uani 1 d . . .
O6 O 0.71530(18) 0.9033(2) 1.0326(2) 0.0356(5) Uani 1 d . . .
H1 H 0.461(2) 1.520(3) 0.857(3) 0.036(9) Uiso 1 d . . .
H2 H 0.468(2) 1.322(3) 0.872(3) 0.043(10) Uiso 1 d . . .
H5 H 0.440(3) 1.127(3) 0.841(3) 0.050(11) Uiso 1 d . . .
H6 H 0.443(2) 0.935(3) 0.838(3) 0.036(9) Uiso 1 d . . .
H8 H 0.772(3) 1.136(4) 1.026(4) 0.058(12) Uiso 1 d . . .
HAO3 H 0.605(3) 0.678(4) 0.992(4) 0.045(13) Uiso 1 d . . .
HBO3 H 0.618(3) 0.779(4) 0.981(4) 0.054(13) Uiso 1 d . . .
HAO4 H 0.635(3) 0.724(4) 0.734(4) 0.040(13) Uiso 1 d . . .
HBO4 H 0.672(3) 0.689(3) 0.837(4) 0.049(12) Uiso 1 d . . .
HAO5 H 0.766(3) 0.941(3) 0.822(4) 0.050(12) Uiso 1 d . . .
HBO5 H 0.805(3) 1.020(3) 0.895(3) 0.038(12) Uiso 1 d . . .
HAO6 H 0.710(3) 0.969(4) 1.060(3) 0.046(11) Uiso 1 d . . .
HBO6 H 0.724(2) 0.913(3) 0.990(3) 0.031(12) Uiso 1 d . . .

loop_
_atom_site_aniso_label
_atom_site_aniso_U_11
_atom_site_aniso_U_22
_atom_site_aniso_U_33
_atom_site_aniso_U_23
_atom_site_aniso_U_13
_atom_site_aniso_U_12
Ni 0.0303(3) 0.0157(2) 0.0295(3) 0.000 0.0220(2) 0.000
N1 0.0331(18) 0.0153(15) 0.0332(18) 0.000 0.0223(16) 0.000
C1 0.0439(18) 0.0232(15) 0.0398(16) -0.0048(13) 0.0316(15) -0.0004(13)
C2 0.0457(18) 0.0180(13) 0.0394(17) -0.0021(12) 0.0315(15) -0.0029(13)
C3 0.0230(18) 0.0156(19) 0.0286(19) 0.000 0.0141(16) 0.000
C4 0.0250(19) 0.0119(17) 0.0278(19) 0.000 0.0131(17) 0.000
C5 0.0457(18) 0.0212(14) 0.0482(18) -0.0006(13) 0.0377(16) 0.0025(13)
C6 0.0474(18) 0.0175(14) 0.0446(17) 0.0015(12) 0.0357(16) -0.0014(13)
N2 0.0269(17) 0.0153(15) 0.0315(17) 0.000 0.0188(15) 0.000
O1 0.0734(16) 0.0302(12) 0.0619(15) 0.0007(10) 0.0583(14) 0.0006(11)
O2 0.0650(15) 0.0320(12) 0.0480(13) 0.0018(10) 0.0465(13) -0.0020(11)
C7 0.0352(15) 0.0329(17) 0.0314(14) -0.0008(12) 0.0243(13) -0.0047(12)
C8 0.0437(17) 0.0283(17) 0.0393(17) -0.0018(12) 0.0321(15) 0.0015(13)
O3 0.0361(12) 0.0263(10) 0.0330(11) 0.0000(11) 0.0211(10) -0.0030(12)
O4 0.0353(12) 0.0323(11) 0.0363(12) 0.0071(11) 0.0274(11) 0.0062(10)
O5 0.0592(16) 0.0280(13) 0.0356(14) -0.0019(11) 0.0280(13) -0.0027(12)
O6 0.0459(14) 0.0283(12) 0.0368(13) -0.0004(10) 0.0269(12) 0.0005(10)

loop_
_geom_bond_atom_site_label_1
_geom_bond_atom_site_label_2
_geom_bond_distance
_geom_bond_site_symmetry_2
_geom_bond_publ_flag
Ni O4 2.030(2) 2_656 ?
Ni O4 2.030(2) . ?
Ni N1 2.093(3) 1_545 ?
Ni N2 2.096(3) . ?
Ni O3 2.111(2) . ?
Ni O3 2.111(2) 2_656 ?
N1 C1 1.334(3) . ?
N1 C1 1.334(3) 2_656 ?
N1 Ni 2.093(3) 1_565 ?
C1 C2 1.377(4) . ?
C1 H1 0.87(3) . ?
C2 C3 1.390(3) . ?
C2 H2 0.87(4) . ?
C3 C2 1.390(3) 2_656 ?
C3 C4 1.486(4) . ?
C4 C5 1.392(3) . ?
C4 C5 1.392(3) 2_656 ?
C5 C6 1.375(4) . ?
C5 H5 0.87(4) . ?
C6 N2 1.335(3) . ?
C6 H6 0.86(3) . ?
N2 C6 1.335(3) 2_656 ?
O1 C7 1.248(3) . ?
O2 C7 1.261(3) . ?
C7 C8 1.492(4) . ?
C8 C8 1.297(6) 7_677 ?
C8 H8 0.87(4) . ?
O3 HAO3 0.72(4) . ?
O3 HBO3 0.79(4) . ?
O4 HAO4 0.61(4) . ?
O4 HBO4 0.79(4) . ?
O5 HAO5 0.79(4) . ?
O5 HBO5 0.69(4) . ?
O6 HAO6 0.85(4) . ?
O6 HBO6 0.66(3) . ?
